data_4314312
loop_
_publ_author_name
'Satyabrata Samanta'
'Suman Mukhopadhyay'
'Debdas Mandal'
'Ray J. Butcher'
'Muktimoy Chaudhury'

_publ_section_title
;
 Adduct Formation between Alkali Metal Ions and Anionic LVVO2- (L2- =
 Tridentate ONS Ligands) Species: Syntheses, Structural Investigation, and
 Photochemical Studies
;
_journal_name_full 'Inorganic Chemistry'
_journal_page_first 6284
_journal_page_last 6293
_journal_paper_doi 10.1021/ic030080i
_journal_volume 42
_journal_year 2003
_chemical_formula_sum 'C9 H8 Cs N2 O3 S2 V'
_chemical_formula_weight 440.14
_chemical_name_systematic
;
   ?
;
_space_group_IT_number 14
_symmetry_cell_setting monoclinic
_symmetry_space_group_name_Hall '-P 2yab'
_symmetry_space_group_name_H-M 'P 1 21/a 1'
_atom_sites_solution_hydrogens geom
_atom_sites_solution_primary direct
_atom_sites_solution_secondary difmap
_audit_creation_method SHELXL-97
_cell_angle_alpha 90.00
_cell_angle_beta 110.51(3)
_cell_angle_gamma 90.00
_cell_formula_units_Z 4
_cell_length_a 6.540(3)
_cell_length_b 26.966(10)
_cell_length_c 8.068(2)
_cell_measurement_reflns_used 60
_cell_measurement_temperature 293(2)
_cell_measurement_theta_max 12.23
_cell_measurement_theta_min 4.44
_cell_volume 1332.7(9)
_computing_cell_refinement 'Bruker XSCANS'
_computing_data_collection 'Bruker XSCANS'
_computing_data_reduction 'Bruker SHELXTL'
_computing_molecular_graphics 'Bruker SHELXTL'
_computing_publication_material 'Bruker SHELXTL'
_computing_structure_refinement 'SHELXL-97 (Sheldrick, 1997)'
_computing_structure_solution 'SHELXS-97 (Sheldrick, 1990)'
_diffrn_ambient_temperature 293(2)
_diffrn_measured_fraction_theta_full 0.985
_diffrn_measured_fraction_theta_max 0.985
_diffrn_measurement_device_type 'Bruker P4'
_diffrn_measurement_method '\w scans'
_diffrn_radiation_monochromator graphite
_diffrn_radiation_source 'fine-focus sealed tube'
_diffrn_radiation_type MoK\a
_diffrn_radiation_wavelength 0.71073
_diffrn_reflns_av_R_equivalents 0.0522
_diffrn_reflns_av_sigmaI/netI 0.0872
_diffrn_reflns_limit_h_max 7
_diffrn_reflns_limit_h_min 0
_diffrn_reflns_limit_k_max 0
_diffrn_reflns_limit_k_min -32
_diffrn_reflns_limit_l_max 8
_diffrn_reflns_limit_l_min -9
_diffrn_reflns_number 2503
_diffrn_reflns_theta_full 25.00
_diffrn_reflns_theta_max 25.00
_diffrn_reflns_theta_min 2.70
_diffrn_standards_interval_count 97
_diffrn_standards_number 3
_exptl_absorpt_coefficient_mu 3.749
_exptl_absorpt_correction_T_max 0.5389
_exptl_absorpt_correction_T_min 0.1913
_exptl_absorpt_correction_type integration
_exptl_crystal_colour green-brown
_exptl_crystal_density_diffrn 2.194
_exptl_crystal_density_method 'not measured'
_exptl_crystal_description needle
_exptl_crystal_F_000 840
_exptl_crystal_size_max 0.18
_exptl_crystal_size_mid 0.99
_exptl_crystal_size_min 0.24
_refine_diff_density_max 0.989
_refine_diff_density_min -0.994
_refine_diff_density_rms 0.208
_refine_ls_extinction_coef 0.0015(10)
_refine_ls_extinction_expression Fc^*^=kFc[1+0.001xFc^2^\l^3^/sin(2\q)]^-1/4^
_refine_ls_extinction_method SHELXL
_refine_ls_goodness_of_fit_ref 1.041
_refine_ls_hydrogen_treatment constr
_refine_ls_matrix_type full
_refine_ls_number_parameters 165
_refine_ls_number_reflns 2302
_refine_ls_number_restraints 0
_refine_ls_restrained_S_all 1.041
_refine_ls_R_factor_all 0.1002
_refine_ls_R_factor_gt 0.0624
_refine_ls_shift/su_max 0.022
_refine_ls_shift/su_mean 0.002
_refine_ls_structure_factor_coef Fsqd
_refine_ls_weighting_details 'calc w=1/[\s^2^(Fo^2^)+(0.0816P)^2^+0.0000P] where P=(Fo^2^+2Fc^2^)/3'
_refine_ls_weighting_scheme calc
_refine_ls_wR_factor_gt 0.1373
_refine_ls_wR_factor_ref 0.1549
_reflns_number_gt 1610
_reflns_number_total 2302
_reflns_threshold_expression >2sigma(I)
_cod_data_source_file ic030080i_3.cif
_cod_data_source_block mc4newa
_cod_depositor_comments
;
The following automatic conversions were performed:

'_symmetry_cell_setting' value 'Monoclinic' changed to 'monoclinic'
according to the built-in table from CIF Core dictionary named
'cif_core.dic' version 2.4.1 from 2010-06-29.

Automatic conversion script
Id: cif_fix_values 1646 2011-03-28 12:23:43Z adriana 
;
_cod_database_code 4314312

loop_
_symmetry_equiv_pos_as_xyz
'x, y, z'
'-x+1/2, y+1/2, -z'
'-x, -y, -z'
'x-1/2, -y-1/2, z'

loop_
_atom_site_label
_atom_site_type_symbol
_atom_site_fract_x
_atom_site_fract_y
_atom_site_fract_z
_atom_site_U_iso_or_equiv
_atom_site_adp_type
_atom_site_occupancy
_atom_site_symmetry_multiplicity
_atom_site_calc_flag
_atom_site_refinement_flags
_atom_site_disorder_assembly
_atom_site_disorder_group
Cs Cs 0.83846(11) 0.52204(2) -0.29032(9) 0.0344(3) Uani 1 1 d . . .
V V 1.3226(3) 0.43504(6) -0.2060(2) 0.0263(5) Uani 1 1 d . . .
S1 S 1.6968(5) 0.42030(11) -0.0566(4) 0.0407(8) Uani 1 1 d . . .
S2 S 1.9440(5) 0.33889(11) 0.1512(4) 0.0432(8) Uani 1 1 d . . .
O1 O 1.0759(12) 0.4148(3) -0.4059(10) 0.0355(18) Uani 1 1 d . . .
O2 O 1.2231(13) 0.4558(3) -0.0619(11) 0.042(2) Uani 1 1 d . . .
O3 O 1.3809(13) 0.4823(2) -0.3070(10) 0.0374(18) Uani 1 1 d . . .
N1 N 1.3318(13) 0.3559(3) -0.1451(11) 0.0257(19) Uani 1 1 d . . .
N2 N 1.5211(14) 0.3317(3) -0.0283(12) 0.032(2) Uani 1 1 d . . .
C1 C 0.9505(17) 0.3405(4) -0.3149(14) 0.031(2) Uani 1 1 d . . .
C2 C 0.9140(17) 0.3835(4) -0.4182(14) 0.029(2) Uani 1 1 d . . .
C3 C 0.7122(19) 0.3920(4) -0.5430(16) 0.041(3) Uani 1 1 d . . .
H3A H 0.6909 0.4193 -0.6173 0.049 Uiso 1 1 calc R . .
C4 C 0.5391(18) 0.3602(5) -0.5598(19) 0.049(3) Uani 1 1 d . . .
H4A H 0.4015 0.3666 -0.6426 0.059 Uiso 1 1 calc R . .
C5 C 0.5744(18) 0.3177(5) -0.4495(18) 0.047(3) Uani 1 1 d . . .
H5A H 0.4582 0.2969 -0.4571 0.057 Uiso 1 1 calc R . .
C6 C 0.775(2) 0.3075(4) -0.3340(16) 0.041(3) Uani 1 1 d . . .
H6A H 0.7980 0.2787 -0.2665 0.049 Uiso 1 1 calc R . .
C7 C 1.1623(18) 0.3278(4) -0.1877(13) 0.031(2) Uani 1 1 d . . .
H7A H 1.1770 0.2970 -0.1328 0.037 Uiso 1 1 calc R . .
C8 C 1.6901(18) 0.3601(4) 0.0131(14) 0.034(3) Uani 1 1 d . . .
C9 C 1.881(2) 0.2816(4) 0.2372(18) 0.053(3) Uani 1 1 d . . .
H9D H 2.0068 0.2703 0.3325 0.079 Uiso 1 1 calc R . .
H9A H 1.8386 0.2572 0.1450 0.079 Uiso 1 1 calc R . .
H9B H 1.7627 0.2870 0.2800 0.079 Uiso 1 1 calc R . .

loop_
_atom_site_aniso_label
_atom_site_aniso_U_11
_atom_site_aniso_U_22
_atom_site_aniso_U_33
_atom_site_aniso_U_23
_atom_site_aniso_U_13
_atom_site_aniso_U_12
Cs 0.0320(4) 0.0379(4) 0.0340(4) 0.0043(3) 0.0124(3) 0.0007(3)
V 0.0229(9) 0.0239(9) 0.0334(10) 0.0007(7) 0.0115(8) -0.0015(8)
S1 0.0243(15) 0.0358(15) 0.0584(19) 0.0105(14) 0.0100(14) -0.0038(12)
S2 0.0303(16) 0.0480(18) 0.0479(18) 0.0090(14) 0.0096(14) 0.0076(14)
O1 0.030(4) 0.036(4) 0.032(4) 0.008(3) -0.001(3) -0.007(3)
O2 0.037(5) 0.046(5) 0.047(5) -0.012(4) 0.019(4) 0.005(4)
O3 0.046(5) 0.028(4) 0.041(4) 0.005(3) 0.019(4) -0.008(4)
N1 0.026(5) 0.023(4) 0.033(5) 0.005(4) 0.017(4) 0.000(4)
N2 0.026(5) 0.027(4) 0.040(5) 0.004(4) 0.006(4) 0.002(4)
C1 0.024(6) 0.033(6) 0.040(6) -0.004(5) 0.018(5) -0.006(5)
C2 0.023(5) 0.025(5) 0.042(6) -0.008(5) 0.016(5) -0.006(4)
C3 0.036(7) 0.037(6) 0.047(7) 0.001(5) 0.009(6) 0.005(6)
C4 0.014(6) 0.056(8) 0.068(9) -0.025(7) 0.004(6) -0.004(6)
C5 0.020(6) 0.052(8) 0.072(9) -0.035(7) 0.019(6) -0.017(6)
C6 0.043(7) 0.037(6) 0.047(7) -0.013(5) 0.022(6) -0.012(6)
C7 0.041(7) 0.026(5) 0.032(6) -0.001(4) 0.020(5) -0.010(5)
C8 0.034(6) 0.036(6) 0.030(6) -0.001(5) 0.008(5) 0.009(5)
C9 0.045(8) 0.049(7) 0.058(9) 0.009(6) 0.010(7) 0.012(6)

loop_
_atom_type_symbol
_atom_type_description
_atom_type_scat_dispersion_real
_atom_type_scat_dispersion_imag
_atom_type_scat_source
C C 0.0033 0.0016 'International Tables Vol C Tables 4.2.6.8 and 6.1.1.4'
H H 0.0000 0.0000 'International Tables Vol C Tables 4.2.6.8 and 6.1.1.4'
N N 0.0061 0.0033 'International Tables Vol C Tables 4.2.6.8 and 6.1.1.4'
O O 0.0106 0.0060 'International Tables Vol C Tables 4.2.6.8 and 6.1.1.4'
S S 0.1246 0.1234 'International Tables Vol C Tables 4.2.6.8 and 6.1.1.4'
V V 0.3005 0.5294 'International Tables Vol C Tables 4.2.6.8 and 6.1.1.4'
Cs Cs -0.3680 2.1192 'International Tables Vol C Tables 4.2.6.8 and 6.1.1.4'

loop_
_geom_angle_atom_site_label_1
_geom_angle_atom_site_label_2
_geom_angle_atom_site_label_3
_geom_angle
_geom_angle_site_symmetry_1
_geom_angle_site_symmetry_3
_geom_angle_publ_flag
O3 Cs O2 145.8(2) 3_764 3_765 ?
O3 Cs O2 126.1(2) 3_764 . ?
O2 Cs O2 84.5(2) 3_765 . ?
O3 Cs O3 81.7(2) 3_764 1_455 ?
O2 Cs O3 70.9(2) 3_765 1_455 ?
O2 Cs O3 113.0(2) . 1_455 ?
O3 Cs O1 49.30(18) 3_764 3_764 ?
O2 Cs O1 136.3(2) 3_765 3_764 ?
O2 Cs O1 116.0(2) . 3_764 ?
O3 Cs O1 124.82(19) 1_455 3_764 ?
O3 Cs O1 77.07(18) 3_764 . ?
O2 Cs O1 127.78(19) 3_765 . ?
O2 Cs O1 49.57(18) . . ?
O3 Cs O1 102.01(18) 1_455 . ?
O1 Cs O1 91.29(17) 3_764 . ?
O3 Cs S1 114.40(14) 3_764 1_455 ?
O2 Cs S1 61.66(16) 3_765 1_455 ?
O2 Cs S1 63.80(16) . 1_455 ?
O3 Cs S1 49.48(14) 1_455 1_455 ?
O1 Cs S1 161.48(14) 3_764 1_455 ?
O1 Cs S1 74.69(13) . 1_455 ?
O3 Cs S1 141.18(14) 3_764 3_865 ?
O2 Cs S1 63.52(16) 3_765 3_865 ?
O2 Cs S1 60.70(15) . 3_865 ?
O3 Cs S1 134.33(15) 1_455 3_865 ?
O1 Cs S1 92.18(14) 3_764 3_865 ?
O1 Cs S1 102.87(13) . 3_865 ?
S1 Cs S1 102.57(6) 1_455 3_865 ?
O3 Cs O3 92.79(19) 3_764 . ?
O2 Cs O3 121.45(19) 3_765 . ?
O2 Cs O3 43.82(18) . . ?
O3 Cs O3 143.1(2) 1_455 . ?
O1 Cs O3 72.70(17) 3_764 . ?
O1 Cs O3 41.72(16) . . ?
S1 Cs O3 102.66(11) 1_455 . ?
S1 Cs O3 66.96(13) 3_865 . ?
O3 Cs V 102.58(15) 3_764 . ?
O2 Cs V 109.02(15) 3_765 . ?
O2 Cs V 24.51(15) . . ?
O3 Cs V 121.21(13) 1_455 . ?
O1 Cs V 96.17(14) 3_764 . ?
O1 Cs V 29.96(12) . . ?
S1 Cs V 77.81(6) 1_455 . ?
S1 Cs V 73.17(6) 3_865 . ?
O3 Cs V 24.86(10) . . ?
O3 Cs V 21.95(13) 3_764 3_764 ?
O2 Cs V 144.38(15) 3_765 3_764 ?
O2 Cs V 129.75(15) . 3_764 ?
O3 Cs V 98.50(14) 1_455 3_764 ?
O1 Cs V 28.23(13) 3_764 3_764 ?
O1 Cs V 87.29(12) . 3_764 ?
S1 Cs V 136.33(6) 1_455 3_764 ?
S1 Cs V 120.30(6) 3_865 3_764 ?
O3 Cs V 87.82(12) . 3_764 ?
V Cs V 105.47(4) . 3_764 ?
O3 Cs S2 108.64(13) 3_764 3_865 ?
O2 Cs S2 73.04(16) 3_765 3_865 ?
O2 Cs S2 103.68(15) . 3_865 ?
O3 Cs S2 124.66(14) 1_455 3_865 ?
O1 Cs S2 64.99(14) 3_764 3_865 ?
O1 Cs S2 133.30(13) . 3_865 ?
S1 Cs S2 133.52(7) 1_455 3_865 ?
S1 Cs S2 43.74(6) 3_865 3_865 ?
O3 Cs S2 91.72(11) . 3_865 ?
V Cs S2 109.49(6) . 3_865 ?
V Cs S2 87.43(6) 3_764 3_865 ?
O2 V O3 108.3(4) . . ?
O2 V O1 105.7(4) . . ?
O3 V O1 94.4(3) . . ?
O2 V N1 99.3(4) . . ?
O3 V N1 152.1(4) . . ?
O1 V N1 81.9(3) . . ?
O2 V S1 107.4(3) . . ?
O3 V S1 90.3(3) . . ?
O1 V S1 143.2(3) . . ?
N1 V S1 77.2(2) . . ?
O2 V Cs 52.9(3) . . ?
O3 V Cs 75.8(3) . . ?
O1 V Cs 67.9(2) . . ?
N1 V Cs 126.7(2) . . ?
S1 V Cs 147.88(10) . . ?
O2 V Cs 127.0(3) . 3_764 ?
O3 V Cs 44.6(3) . 3_764 ?
O1 V Cs 51.9(2) . 3_764 ?
N1 V Cs 119.2(2) . 3_764 ?
S1 V Cs 115.24(10) . 3_764 ?
Cs V Cs 74.53(4) . 3_764 ?
O2 V Cs 117.0(3) . 1_655 ?
O3 V Cs 33.9(3) . 1_655 ?
O1 V Cs 119.4(2) . 1_655 ?
N1 V Cs 126.8(2) . 1_655 ?
S1 V Cs 56.44(8) . 1_655 ?
Cs V Cs 106.36(5) . 1_655 ?
Cs V Cs 68.13(4) 3_764 1_655 ?
C8 S1 V 100.7(4) . . ?
C8 S1 Cs 157.2(4) . 1_655 ?
V S1 Cs 90.87(10) . 1_655 ?
C8 S1 Cs 105.0(4) . 3_865 ?
V S1 Cs 138.81(13) . 3_865 ?
Cs S1 Cs 77.43(6) 1_655 3_865 ?
C8 S2 C9 103.4(6) . . ?
C8 S2 Cs 92.1(4) . 3_865 ?
C9 S2 Cs 142.9(5) . 3_865 ?
C2 O1 V 131.0(7) . . ?
C2 O1 Cs 129.1(6) . 3_764 ?
V O1 Cs 99.9(3) . 3_764 ?
C2 O1 Cs 97.3(6) . . ?
V O1 Cs 82.2(2) . . ?
Cs O1 Cs 88.71(17) 3_764 . ?
V O2 Cs 161.8(4) . 3_765 ?
V O2 Cs 102.6(4) . . ?
Cs O2 Cs 95.5(2) 3_765 . ?
V O3 Cs 113.4(3) . 3_764 ?
V O3 Cs 129.3(4) . 1_655 ?
Cs O3 Cs 98.3(2) 3_764 1_655 ?
V O3 Cs 79.4(3) . . ?
Cs O3 Cs 87.21(19) 3_764 . ?
Cs O3 Cs 143.1(2) 1_655 . ?
C7 N1 N2 112.0(8) . . ?
C7 N1 V 124.2(7) . . ?
N2 N1 V 123.0(6) . . ?
C8 N2 N1 111.5(8) . . ?
C2 C1 C6 119.5(10) . . ?
C2 C1 C7 122.7(9) . . ?
C6 C1 C7 117.8(10) . . ?
O1 C2 C3 119.1(10) . . ?
O1 C2 C1 121.1(9) . . ?
C3 C2 C1 119.7(10) . . ?
C2 C3 C4 120.8(11) . . ?
C2 C3 H3A 119.6 . . ?
C4 C3 H3A 119.6 . . ?
C3 C4 C5 119.3(11) . . ?
C3 C4 H4A 120.4 . . ?
C5 C4 H4A 120.4 . . ?
C6 C5 C4 120.4(11) . . ?
C6 C5 H5A 119.8 . . ?
C4 C5 H5A 119.8 . . ?
C5 C6 C1 120.2(12) . . ?
C5 C6 H6A 119.9 . . ?
C1 C6 H6A 119.9 . . ?
N1 C7 C1 124.8(9) . . ?
N1 C7 H7A 117.6 . . ?
C1 C7 H7A 117.6 . . ?
N2 C8 S1 126.4(8) . . ?
N2 C8 S2 120.6(8) . . ?
S1 C8 S2 113.0(7) . . ?
S2 C9 H9D 109.5 . . ?
S2 C9 H9A 109.5 . . ?
H9D C9 H9A 109.5 . . ?
S2 C9 H9B 109.5 . . ?
H9D C9 H9B 109.5 . . ?
H9A C9 H9B 109.5 . . ?

loop_
_geom_bond_atom_site_label_1
_geom_bond_atom_site_label_2
_geom_bond_distance
_geom_bond_site_symmetry_2
_geom_bond_publ_flag
Cs O3 3.059(8) 3_764 ?
Cs O2 3.065(8) 3_765 ?
Cs O2 3.110(8) . ?
Cs O3 3.137(8) 1_455 ?
Cs O1 3.192(7) 3_764 ?
Cs O1 3.558(8) . ?
Cs S1 3.629(3) 1_455 ?
Cs S1 3.678(3) 3_865 ?
Cs O3 3.754(8) . ?
Cs V 3.806(2) . ?
Cs V 3.996(2) 3_764 ?
Cs S2 4.028(3) 3_865 ?
V O2 1.618(8) . ?
V O3 1.628(7) . ?
V O1 1.918(7) . ?
V N1 2.186(8) . ?
V S1 2.352(4) . ?
V Cs 3.996(2) 3_764 ?
V Cs 4.354(2) 1_655 ?
S1 C8 1.722(11) . ?
S1 Cs 3.629(3) 1_655 ?
S1 Cs 3.678(3) 3_865 ?
S2 C8 1.741(11) . ?
S2 C9 1.800(13) . ?
S2 Cs 4.028(3) 3_865 ?
O1 C2 1.330(12) . ?
O1 Cs 3.192(7) 3_764 ?
O2 Cs 3.065(8) 3_765 ?
O3 Cs 3.059(8) 3_764 ?
O3 Cs 3.137(8) 1_655 ?
N1 C7 1.287(12) . ?
N1 N2 1.424(11) . ?
N2 C8 1.290(14) . ?
C1 C2 1.399(15) . ?
C1 C6 1.420(14) . ?
C1 C7 1.447(15) . ?
C2 C3 1.370(15) . ?
C3 C4 1.389(16) . ?
C3 H3A 0.9300 . ?
C4 C5 1.419(19) . ?
C4 H4A 0.9300 . ?
C5 C6 1.343(17) . ?
C5 H5A 0.9300 . ?
C6 H6A 0.9300 . ?
C7 H7A 0.9300 . ?
C9 H9D 0.9600 . ?
C9 H9A 0.9600 . ?
C9 H9B 0.9600 . ?

loop_
_geom_torsion_atom_site_label_1
_geom_torsion_atom_site_label_2
_geom_torsion_atom_site_label_3
_geom_torsion_atom_site_label_4
_geom_torsion
_geom_torsion_site_symmetry_1
_geom_torsion_site_symmetry_2
_geom_torsion_site_symmetry_3
_geom_torsion_site_symmetry_4
_geom_torsion_publ_flag
O3 Cs V O2 -164.6(4) 3_764 . . . ?
O2 Cs V O2 2.0(5) 3_765 . . . ?
O3 Cs V O2 -76.8(4) 1_455 . . . ?
O1 Cs V O2 145.7(4) 3_764 . . . ?
O1 Cs V O2 -132.4(4) . . . . ?
S1 Cs V O2 -52.0(4) 1_455 . . . ?
S1 Cs V O2 55.3(4) 3_865 . . . ?
O3 Cs V O2 126.7(5) . . . . ?
V Cs V O2 172.9(4) 3_764 . . . ?
S2 Cs V O2 80.1(4) 3_865 . . . ?
O3 Cs V O3 68.7(3) 3_764 . . . ?
O2 Cs V O3 -124.7(3) 3_765 . . . ?
O2 Cs V O3 -126.7(5) . . . . ?
O3 Cs V O3 156.6(4) 1_455 . . . ?
O1 Cs V O3 19.1(3) 3_764 . . . ?
O1 Cs V O3 100.9(4) . . . . ?
S1 Cs V O3 -178.7(3) 1_455 . . . ?
S1 Cs V O3 -71.3(3) 3_865 . . . ?
V Cs V O3 46.3(3) 3_764 . . . ?
S2 Cs V O3 -46.5(3) 3_865 . . . ?
O3 Cs V O1 -32.2(3) 3_764 . . . ?
O2 Cs V O1 134.4(3) 3_765 . . . ?
O2 Cs V O1 132.4(4) . . . . ?
O3 Cs V O1 55.7(3) 1_455 . . . ?
O1 Cs V O1 -81.8(3) 3_764 . . . ?
S1 Cs V O1 80.4(2) 1_455 . . . ?
S1 Cs V O1 -172.2(2) 3_865 . . . ?
O3 Cs V O1 -100.9(4) . . . . ?
V Cs V O1 -54.7(2) 3_764 . . . ?
S2 Cs V O1 -147.4(2) 3_865 . . . ?
O3 Cs V N1 -92.7(3) 3_764 . . . ?
O2 Cs V N1 73.9(3) 3_765 . . . ?
O2 Cs V N1 71.9(5) . . . . ?
O3 Cs V N1 -4.9(3) 1_455 . . . ?
O1 Cs V N1 -142.3(3) 3_764 . . . ?
O1 Cs V N1 -60.5(4) . . . . ?
S1 Cs V N1 19.9(3) 1_455 . . . ?
S1 Cs V N1 127.2(3) 3_865 . . . ?
O3 Cs V N1 -161.4(4) . . . . ?
V Cs V N1 -115.2(3) 3_764 . . . ?
S2 Cs V N1 152.0(3) 3_865 . . . ?
O3 Cs V S1 135.5(2) 3_764 . . . ?
O2 Cs V S1 -57.9(2) 3_765 . . . ?
O2 Cs V S1 -59.9(4) . . . . ?
O3 Cs V S1 -136.7(2) 1_455 . . . ?
O1 Cs V S1 85.8(2) 3_764 . . . ?
O1 Cs V S1 167.7(3) . . . . ?
S1 Cs V S1 -111.9(2) 1_455 . . . ?
S1 Cs V S1 -4.6(2) 3_865 . . . ?
O3 Cs V S1 66.8(3) . . . . ?
V Cs V S1 113.02(19) 3_764 . . . ?
S2 Cs V S1 20.2(2) 3_865 . . . ?
O3 Cs V Cs 22.44(13) 3_764 . . 3_764 ?
O2 Cs V Cs -170.95(16) 3_765 . . 3_764 ?
O2 Cs V Cs -172.9(4) . . . 3_764 ?
O3 Cs V Cs 110.31(16) 1_455 . . 3_764 ?
O1 Cs V Cs -27.18(13) 3_764 . . 3_764 ?
O1 Cs V Cs 54.7(2) . . . 3_764 ?
S1 Cs V Cs 135.07(6) 1_455 . . 3_764 ?
S1 Cs V Cs -117.59(6) 3_865 . . 3_764 ?
O3 Cs V Cs -46.3(3) . . . 3_764 ?
V Cs V Cs 0.0 3_764 . . 3_764 ?
S2 Cs V Cs -92.79(6) 3_865 . . 3_764 ?
O3 Cs V Cs 83.50(14) 3_764 . . 1_655 ?
O2 Cs V Cs -109.89(16) 3_765 . . 1_655 ?
O2 Cs V Cs -111.9(4) . . . 1_655 ?
O3 Cs V Cs 171.36(16) 1_455 . . 1_655 ?
O1 Cs V Cs 33.88(14) 3_764 . . 1_655 ?
O1 Cs V Cs 115.7(2) . . . 1_655 ?
S1 Cs V Cs -163.87(6) 1_455 . . 1_655 ?
S1 Cs V Cs -56.54(6) 3_865 . . 1_655 ?
O3 Cs V Cs 14.8(3) . . . 1_655 ?
V Cs V Cs 61.05(4) 3_764 . . 1_655 ?
S2 Cs V Cs -31.74(7) 3_865 . . 1_655 ?
O2 V S1 C8 88.4(5) . . . . ?
O3 V S1 C8 -162.4(5) . . . . ?
O1 V S1 C8 -64.6(6) . . . . ?
N1 V S1 C8 -7.6(4) . . . . ?
Cs V S1 C8 134.7(4) . . . . ?
Cs V S1 C8 -124.0(4) 3_764 . . . ?
Cs V S1 C8 -160.3(4) 1_655 . . . ?
O2 V S1 Cs -111.4(3) . . . 1_655 ?
O3 V S1 Cs -2.1(3) . . . 1_655 ?
O1 V S1 Cs 95.6(4) . . . 1_655 ?
N1 V S1 Cs 152.7(2) . . . 1_655 ?
Cs V S1 Cs -65.1(2) . . . 1_655 ?
Cs V S1 Cs 36.21(10) 3_764 . . 1_655 ?
O2 V S1 Cs -39.6(4) . . . 3_865 ?
O3 V S1 Cs 69.6(3) . . . 3_865 ?
O1 V S1 Cs 167.4(4) . . . 3_865 ?
N1 V S1 Cs -135.5(3) . . . 3_865 ?
Cs V S1 Cs 6.7(3) . . . 3_865 ?
Cs V S1 Cs 107.96(17) 3_764 . . 3_865 ?
Cs V S1 Cs 71.75(15) 1_655 . . 3_865 ?
O2 V O1 C2 -55.2(9) . . . . ?
O3 V O1 C2 -165.5(9) . . . . ?
N1 V O1 C2 42.3(9) . . . . ?
S1 V O1 C2 98.1(9) . . . . ?
Cs V O1 C2 -92.8(9) . . . . ?
Cs V O1 C2 179.9(10) 3_764 . . . ?
Cs V O1 C2 170.3(8) 1_655 . . . ?
O2 V O1 Cs 125.0(3) . . . 3_764 ?
O3 V O1 Cs 14.6(3) . . . 3_764 ?
N1 V O1 Cs -137.5(3) . . . 3_764 ?
S1 V O1 Cs -81.8(4) . . . 3_764 ?
Cs V O1 Cs 87.31(19) . . . 3_764 ?
Cs V O1 Cs -9.5(3) 1_655 . . 3_764 ?
O2 V O1 Cs 37.7(3) . . . . ?
O3 V O1 Cs -72.7(3) . . . . ?
N1 V O1 Cs 135.2(2) . . . . ?
S1 V O1 Cs -169.1(3) . . . . ?
Cs V O1 Cs -87.31(19) 3_764 . . . ?
Cs V O1 Cs -96.86(17) 1_655 . . . ?
O3 Cs O1 C2 -81.7(6) 3_764 . . . ?
O2 Cs O1 C2 71.9(6) 3_765 . . . ?
O2 Cs O1 C2 106.9(6) . . . . ?
O3 Cs O1 C2 -3.2(6) 1_455 . . . ?
O1 Cs O1 C2 -129.3(6) 3_764 . . . ?
S1 Cs O1 C2 38.5(6) 1_455 . . . ?
S1 Cs O1 C2 138.2(6) 3_865 . . . ?
O3 Cs O1 C2 168.9(7) . . . . ?
V Cs O1 C2 130.6(7) . . . . ?
V Cs O1 C2 -101.3(6) 3_764 . . . ?
S2 Cs O1 C2 174.8(5) 3_865 . . . ?
O3 Cs O1 V 147.7(3) 3_764 . . . ?
O2 Cs O1 V -58.7(3) 3_765 . . . ?
O2 Cs O1 V -23.7(2) . . . . ?
O3 Cs O1 V -133.8(2) 1_455 . . . ?
O1 Cs O1 V 100.1(3) 3_764 . . . ?
S1 Cs O1 V -92.1(2) 1_455 . . . ?
S1 Cs O1 V 7.6(2) 3_865 . . . ?
O3 Cs O1 V 38.3(2) . . . . ?
V Cs O1 V 128.1(2) 3_764 . . . ?
S2 Cs O1 V 44.2(3) 3_865 . . . ?
O3 Cs O1 Cs 47.60(18) 3_764 . . 3_764 ?
O2 Cs O1 Cs -158.9(2) 3_765 . . 3_764 ?
O2 Cs O1 Cs -123.9(3) . . . 3_764 ?
O3 Cs O1 Cs 126.07(18) 1_455 . . 3_764 ?
O1 Cs O1 Cs 0.0 3_764 . . 3_764 ?
S1 Cs O1 Cs 167.74(17) 1_455 . . 3_764 ?
S1 Cs O1 Cs -92.53(14) 3_865 . . 3_764 ?
O3 Cs O1 Cs -61.8(2) . . . 3_764 ?
V Cs O1 Cs -100.1(3) . . . 3_764 ?
V Cs O1 Cs 27.95(12) 3_764 . . 3_764 ?
S2 Cs O1 Cs -56.0(2) 3_865 . . 3_764 ?
O3 V O2 Cs -119.1(13) . . . 3_765 ?
O1 V O2 Cs 140.7(13) . . . 3_765 ?
N1 V O2 Cs 56.5(14) . . . 3_765 ?
S1 V O2 Cs -22.9(14) . . . 3_765 ?
Cs V O2 Cs -174.0(16) . . . 3_765 ?
Cs V O2 Cs -165.5(11) 3_764 . . 3_765 ?
Cs V O2 Cs -83.5(14) 1_655 . . 3_765 ?
O3 V O2 Cs 55.0(4) . . . . ?
O1 V O2 Cs -45.2(4) . . . . ?
N1 V O2 Cs -129.4(3) . . . . ?
S1 V O2 Cs 151.19(17) . . . . ?
Cs V O2 Cs 8.6(4) 3_764 . . . ?
Cs V O2 Cs 90.6(3) 1_655 . . . ?
O3 Cs O2 V 18.6(5) 3_764 . . . ?
O2 Cs O2 V -178.1(5) 3_765 . . . ?
O3 Cs O2 V 115.3(4) 1_455 . . . ?
O1 Cs O2 V -38.5(4) 3_764 . . . ?
O1 Cs O2 V 29.0(3) . . . . ?
S1 Cs O2 V 120.8(4) 1_455 . . . ?
S1 Cs O2 V -115.5(4) 3_865 . . . ?
O3 Cs O2 V -29.1(3) . . . . ?
V Cs O2 V -8.9(5) 3_764 . . . ?
S2 Cs O2 V -107.1(3) 3_865 . . . ?
O3 Cs O2 Cs -163.22(18) 3_764 . . 3_765 ?
O2 Cs O2 Cs 0.0 3_765 . . 3_765 ?
O3 Cs O2 Cs -66.6(2) 1_455 . . 3_765 ?
O1 Cs O2 Cs 139.61(19) 3_764 . . 3_765 ?
O1 Cs O2 Cs -152.9(3) . . . 3_765 ?
S1 Cs O2 Cs -61.04(16) 1_455 . . 3_765 ?
S1 Cs O2 Cs 62.63(15) 3_865 . . 3_765 ?
O3 Cs O2 Cs 149.0(3) . . . 3_765 ?
V Cs O2 Cs 178.1(5) . . . 3_765 ?
V Cs O2 Cs 169.23(7) 3_764 . . 3_765 ?
S2 Cs O2 Cs 71.04(19) 3_865 . . 3_765 ?
O2 V O3 Cs -124.6(4) . . . 3_764 ?
O1 V O3 Cs -16.4(4) . . . 3_764 ?
N1 V O3 Cs 64.8(9) . . . 3_764 ?
S1 V O3 Cs 127.0(3) . . . 3_764 ?
Cs V O3 Cs -82.2(3) . . . 3_764 ?
Cs V O3 Cs 123.8(6) 1_655 . . 3_764 ?
O2 V O3 Cs 111.6(5) . . . 1_655 ?
O1 V O3 Cs -140.3(4) . . . 1_655 ?
N1 V O3 Cs -59.1(9) . . . 1_655 ?
S1 V O3 Cs 3.2(4) . . . 1_655 ?
Cs V O3 Cs 153.9(4) . . . 1_655 ?
Cs V O3 Cs -123.8(6) 3_764 . . 1_655 ?
O2 V O3 Cs -42.4(4) . . . . ?
O1 V O3 Cs 65.8(3) . . . . ?
N1 V O3 Cs 147.0(7) . . . . ?
S1 V O3 Cs -150.75(12) . . . . ?
Cs V O3 Cs 82.2(3) 3_764 . . . ?
Cs V O3 Cs -153.9(4) 1_655 . . . ?
O3 Cs O3 V -114.4(3) 3_764 . . . ?
O2 Cs O3 V 65.7(3) 3_765 . . . ?
O2 Cs O3 V 28.7(3) . . . . ?
O3 Cs O3 V -34.5(6) 1_455 . . . ?
O1 Cs O3 V -160.1(3) 3_764 . . . ?
O1 Cs O3 V -47.5(3) . . . . ?
S1 Cs O3 V 1.3(3) 1_455 . . . ?
S1 Cs O3 V 99.8(3) 3_865 . . . ?
V Cs O3 V -135.8(3) 3_764 . . . ?
S2 Cs O3 V 136.8(3) 3_865 . . . ?
O3 Cs O3 Cs 0.0 3_764 . . 3_764 ?
O2 Cs O3 Cs -179.88(18) 3_765 . . 3_764 ?
O2 Cs O3 Cs 143.2(3) . . . 3_764 ?
O3 Cs O3 Cs 79.9(4) 1_455 . . 3_764 ?
O1 Cs O3 Cs -45.66(17) 3_764 . . 3_764 ?
O1 Cs O3 Cs 67.0(2) . . . 3_764 ?
S1 Cs O3 Cs 115.77(12) 1_455 . . 3_764 ?
S1 Cs O3 Cs -145.79(16) 3_865 . . 3_764 ?
V Cs O3 Cs 114.4(3) . . . 3_764 ?
V Cs O3 Cs -21.39(11) 3_764 . . 3_764 ?
S2 Cs O3 Cs -108.76(13) 3_865 . . 3_764 ?
O3 Cs O3 Cs 100.1(4) 3_764 . . 1_655 ?
O2 Cs O3 Cs -79.8(4) 3_765 . . 1_655 ?
O2 Cs O3 Cs -116.7(5) . . . 1_655 ?
O3 Cs O3 Cs 180.0 1_455 . . 1_655 ?
O1 Cs O3 Cs 54.4(4) 3_764 . . 1_655 ?
O1 Cs O3 Cs 167.1(5) . . . 1_655 ?
S1 Cs O3 Cs -144.1(4) 1_455 . . 1_655 ?
S1 Cs O3 Cs -45.7(4) 3_865 . . 1_655 ?
V Cs O3 Cs -145.5(6) . . . 1_655 ?
V Cs O3 Cs 78.7(4) 3_764 . . 1_655 ?
S2 Cs O3 Cs -8.7(4) 3_865 . . 1_655 ?
O2 V N1 C7 74.3(9) . . . . ?
O3 V N1 C7 -114.7(10) . . . . ?
O1 V N1 C7 -30.4(8) . . . . ?
S1 V N1 C7 -179.9(8) . . . . ?
Cs V N1 C7 24.1(9) . . . . ?
Cs V N1 C7 -67.9(8) 3_764 . . . ?
Cs V N1 C7 -151.4(7) 1_655 . . . ?
O2 V N1 N2 -94.8(8) . . . . ?
O3 V N1 N2 76.2(11) . . . . ?
O1 V N1 N2 160.5(8) . . . . ?
S1 V N1 N2 11.0(7) . . . . ?
Cs V N1 N2 -145.0(6) . . . . ?
Cs V N1 N2 122.9(7) 3_764 . . . ?
Cs V N1 N2 39.5(8) 1_655 . . . ?
C7 N1 N2 C8 179.7(9) . . . . ?
V N1 N2 C8 -10.0(12) . . . . ?
V O1 C2 C3 148.4(8) . . . . ?
Cs O1 C2 C3 -31.8(13) 3_764 . . . ?
Cs O1 C2 C3 62.5(10) . . . . ?
V O1 C2 C1 -36.2(14) . . . . ?
Cs O1 C2 C1 143.6(8) 3_764 . . . ?
Cs O1 C2 C1 -122.1(9) . . . . ?
C6 C1 C2 O1 -178.8(9) . . . . ?
C7 C1 C2 O1 1.1(16) . . . . ?
C6 C1 C2 C3 -3.4(16) . . . . ?
C7 C1 C2 C3 176.4(10) . . . . ?
O1 C2 C3 C4 -180.0(10) . . . . ?
C1 C2 C3 C4 4.6(17) . . . . ?
C2 C3 C4 C5 -1.8(18) . . . . ?
C3 C4 C5 C6 -2.2(18) . . . . ?
C4 C5 C6 C1 3.3(17) . . . . ?
C2 C1 C6 C5 -0.5(16) . . . . ?
C7 C1 C6 C5 179.6(10) . . . . ?
N2 N1 C7 C1 -174.9(9) . . . . ?
V N1 C7 C1 14.9(14) . . . . ?
C2 C1 C7 N1 6.3(17) . . . . ?
C6 C1 C7 N1 -173.8(10) . . . . ?
N1 N2 C8 S1 0.9(14) . . . . ?
N1 N2 C8 S2 -178.8(7) . . . . ?
V S1 C8 N2 6.6(11) . . . . ?
Cs S1 C8 N2 -112.7(12) 1_655 . . . ?
Cs S1 C8 N2 154.1(9) 3_865 . . . ?
V S1 C8 S2 -173.7(5) . . . . ?
Cs S1 C8 S2 67.0(12) 1_655 . . . ?
Cs S1 C8 S2 -26.2(7) 3_865 . . . ?
C9 S2 C8 N2 -11.3(11) . . . . ?
Cs S2 C8 N2 -157.4(9) 3_865 . . . ?
C9 S2 C8 S1 169.0(7) . . . . ?
Cs S2 C8 S1 22.9(6) 3_865 . . . ?
